data_7114443
loop_
_publ_author_name
'Hung, Chen-Hsiung'
'Chen, Wan-Chin'
'Lee, Gene-Hsiang'
'Peng, Shie-Ming'

_publ_section_title
;
 Dimeric iron n-confused porphyrin complexesElectonic supplementary
 information (ESI) available: general information; preparation and crystal
 data for 6 and 7; Fig. S1: absorption spectra for 6 and 7; Figs. S2 and
 S3: magnetic susceptibility data for 6 and 7. See
 http://www.rsc.org/suppdata/cc/b2/b202679a/
;
_journal_issue 14
_journal_name_full 'Chemical Communications'
_journal_page_first 1516
_journal_paper_doi 10.1039/b202679a
_journal_year 2002
_chemical_formula_sum 'C108 H95 Fe2 N8 Na O8'
_chemical_formula_weight 1767.61
_chemical_name_systematic
; 
? 
;
_space_group_IT_number 15
_symmetry_cell_setting monoclinic
_symmetry_space_group_name_Hall '-C 2yc'
_symmetry_space_group_name_H-M 'C 1 2/c 1'
_atom_sites_solution_hydrogens geom
_atom_sites_solution_primary direct
_atom_sites_solution_secondary difmap
_audit_creation_method SHELXL-97
_cell_angle_alpha 90.00
_cell_angle_beta 104.922(2)
_cell_angle_gamma 90.00
_cell_formula_units_Z 4
_cell_length_a 28.473(3)
_cell_length_b 18.7702(18)
_cell_length_c 16.8963(16)
_cell_measurement_temperature 293(2)
_cell_volume 8725.6(15)
_computing_cell_refinement 'Bruker SMART'
_computing_data_collection 'Bruker SMART'
_computing_data_reduction 'Bruker SHELXTL'
_computing_molecular_graphics 'Bruker SHELXTL'
_computing_publication_material 'Bruker SHELXTL'
_computing_structure_refinement 'SHELXL-97 (Sheldrick, 1997)'
_computing_structure_solution 'SHELXS-97 (Sheldrick, 1990)'
_diffrn_ambient_temperature 293(2)
_diffrn_measured_fraction_theta_full 0.998
_diffrn_measured_fraction_theta_max 0.998
_diffrn_measurement_device_type 'CCD area detector'
_diffrn_measurement_method 'phi and omega scans'
_diffrn_radiation_monochromator graphite
_diffrn_radiation_source 'fine-focus sealed tube'
_diffrn_radiation_type MoK\a
_diffrn_radiation_wavelength 0.71073
_diffrn_reflns_av_R_equivalents 0.0936
_diffrn_reflns_av_sigmaI/netI 0.1360
_diffrn_reflns_limit_h_max 23
_diffrn_reflns_limit_h_min -33
_diffrn_reflns_limit_k_max 22
_diffrn_reflns_limit_k_min -22
_diffrn_reflns_limit_l_max 20
_diffrn_reflns_limit_l_min -19
_diffrn_reflns_number 24722
_diffrn_reflns_theta_full 25.02
_diffrn_reflns_theta_max 25.02
_diffrn_reflns_theta_min 1.31
_exptl_absorpt_coefficient_mu 0.404
_exptl_absorpt_correction_T_max 0.9486
_exptl_absorpt_correction_T_min 0.6301
_exptl_absorpt_correction_type 'Empirical Used SADABS'
_exptl_crystal_colour Brown
_exptl_crystal_density_diffrn 1.346
_exptl_crystal_density_method 'not measured'
_exptl_crystal_description Block
_exptl_crystal_F_000 3704
_exptl_crystal_size_max 0.38
_exptl_crystal_size_mid 0.14
_exptl_crystal_size_min 0.10
_refine_diff_density_max 1.392
_refine_diff_density_min -0.822
_refine_diff_density_rms 0.140
_refine_ls_extinction_method none
_refine_ls_goodness_of_fit_ref 0.924
_refine_ls_hydrogen_treatment mixed
_refine_ls_matrix_type full
_refine_ls_number_parameters 578
_refine_ls_number_reflns 7695
_refine_ls_number_restraints 0
_refine_ls_restrained_S_all 0.924
_refine_ls_R_factor_all 0.1538
_refine_ls_R_factor_gt 0.0702
_refine_ls_shift/su_max 0.005
_refine_ls_shift/su_mean 0.000
_refine_ls_structure_factor_coef Fsqd
_refine_ls_weighting_details 'calc w=1/[\s^2^(Fo^2^)+(0.1194P)^2^+0.0000P] where P=(Fo^2^+2Fc^2^)/3'
_refine_ls_weighting_scheme calc
_refine_ls_wR_factor_gt 0.1815
_refine_ls_wR_factor_ref 0.2238
_reflns_number_gt 3643
_reflns_number_total 7695
_reflns_threshold_expression >2sigma(I)
_cod_data_source_file b202679a.txt
_cod_data_source_block h313m
_cod_depositor_comments
;
The following automatic conversions were performed:

'_symmetry_cell_setting' value 'Monoclinic' changed to 'monoclinic'
according to
/usr/data/users/saulius/automatic-downloads/retrospective/RSC/lib/dictionaries/cif_core.dic
dictionary named 'cif_core.dic' version 2.4.2 from 2011-04-26.

Automatic conversion script
Id: cif_fix_values 2281 2013-09-26 08:29:07Z andrius 
;
_cod_original_cell_volume 8725.6(14)
_cod_original_sg_symbol_H-M C2/c
_cod_database_code 7114443

loop_
_symmetry_equiv_pos_as_xyz
'x, y, z'
'-x, y, -z+1/2'
'x+1/2, y+1/2, z'
'-x+1/2, y+1/2, -z+1/2'
'-x, -y, -z'
'x, -y, z-1/2'
'-x+1/2, -y+1/2, -z'
'x+1/2, -y+1/2, z-1/2'

loop_
_atom_site_label
_atom_site_type_symbol
_atom_site_fract_x
_atom_site_fract_y
_atom_site_fract_z
_atom_site_U_iso_or_equiv
_atom_site_adp_type
_atom_site_occupancy
_atom_site_symmetry_multiplicity
_atom_site_calc_flag
_atom_site_refinement_flags
Fe1 Fe 0.98931(3) 0.68950(4) 0.35312(5) 0.0337(3) Uani 1 1 d .
O1 O 1.0000 0.6565(3) 0.2500 0.0437(14) Uani 1 2 d S
H1A H 1.0000 0.6070 0.2500 0.052 Uiso 1 2 calc SR
O2 O 0.99221(15) 0.6348(2) 0.4529(2) 0.0438(10) Uani 1 1 d .
N1 N 1.06113(17) 0.7182(2) 0.4113(3) 0.0354(11) Uani 1 1 d .
N2 N 0.96972(16) 0.7929(2) 0.3505(3) 0.0326(11) Uani 1 1 d .
N3 N 0.91616(17) 0.6590(2) 0.3208(3) 0.0354(11) Uani 1 1 d .
N4 N 1.00349(18) 0.4704(3) 0.3493(3) 0.0403(12) Uani 1 1 d .
C1 C 1.0998(2) 0.6733(3) 0.4469(3) 0.0365(14) Uani 1 1 d .
C2 C 1.1399(2) 0.7144(3) 0.4911(3) 0.0398(15) Uani 1 1 d .
H2 H 1.1697 0.6968 0.5211 0.048 Uiso 1 1 calc R
C3 C 1.1269(2) 0.7833(3) 0.4817(3) 0.0377(14) Uani 1 1 d .
H3 H 1.1461 0.8222 0.5036 0.045 Uiso 1 1 calc R
C4 C 1.0780(2) 0.7859(3) 0.4314(3) 0.0353(14) Uani 1 1 d .
C5 C 1.0505(2) 0.8485(3) 0.4065(3) 0.0319(13) Uani 1 1 d .
C6 C 1.0015(2) 0.8511(3) 0.3661(3) 0.0320(13) Uani 1 1 d .
C7 C 0.9745(2) 0.9140(3) 0.3359(3) 0.0324(13) Uani 1 1 d .
H7 H 0.9869 0.9600 0.3384 0.039 Uiso 1 1 calc R
C8 C 0.9278(2) 0.8950(3) 0.3033(3) 0.0342(13) Uani 1 1 d .
H8 H 0.9025 0.9255 0.2790 0.041 Uiso 1 1 calc R
C9 C 0.92424(19) 0.8190(3) 0.3127(3) 0.0321(13) Uani 1 1 d .
C10 C 0.8809(2) 0.7799(3) 0.2912(3) 0.0334(13) Uani 1 1 d .
C11 C 0.8770(2) 0.7045(3) 0.2997(3) 0.0357(14) Uani 1 1 d .
C12 C 0.8324(2) 0.6658(3) 0.2881(3) 0.0395(14) Uani 1 1 d .
H12 H 0.8011 0.6845 0.2737 0.047 Uiso 1 1 calc R
C13 C 0.8450(2) 0.5964(3) 0.3024(3) 0.0414(15) Uani 1 1 d .
H13 H 0.8235 0.5586 0.3000 0.050 Uiso 1 1 calc R
C14 C 0.8967(2) 0.5912(3) 0.3217(3) 0.0361(14) Uani 1 1 d .
C15 C 0.9244(2) 0.5270(3) 0.3351(3) 0.0360(14) Uani 1 1 d .
C16 C 0.9745(2) 0.5271(3) 0.3671(3) 0.0368(14) Uani 1 1 d .
C17 C 1.0058(2) 0.5797(3) 0.4139(3) 0.0371(14) Uani 1 1 d .
C18 C 1.0544(2) 0.5593(3) 0.4169(3) 0.0354(14) Uani 1 1 d .
C19 C 1.0489(2) 0.4906(3) 0.3783(3) 0.0390(14) Uani 1 1 d .
H19A H 1.0752 0.4627 0.3741 0.047 Uiso 1 1 calc R
C20 C 1.0982(2) 0.5975(3) 0.4426(3) 0.0365(14) Uani 1 1 d .
C21 C 1.0767(2) 0.9177(3) 0.4270(3) 0.0349(14) Uani 1 1 d .
C22 C 1.1181(2) 0.9330(3) 0.4009(3) 0.0365(14) Uani 1 1 d .
H22 H 1.1291 0.8998 0.3689 0.044 Uiso 1 1 calc R
C23 C 1.1435(2) 0.9962(3) 0.4212(3) 0.0428(15) Uani 1 1 d .
H23 H 1.1709 1.0050 0.4026 0.051 Uiso 1 1 calc R
C24 C 1.1279(2) 1.0463(3) 0.4692(4) 0.0472(16) Uani 1 1 d .
H24 H 1.1448 1.0889 0.4831 0.057 Uiso 1 1 calc R
C25 C 1.0870(2) 1.0319(3) 0.4959(3) 0.0457(16) Uani 1 1 d .
H25 H 1.0762 1.0651 0.5281 0.055 Uiso 1 1 calc R
C26 C 1.0619(2) 0.9690(3) 0.4756(3) 0.0405(15) Uani 1 1 d .
H26 H 1.0345 0.9605 0.4945 0.049 Uiso 1 1 calc R
C27 C 0.8346(2) 0.8191(3) 0.2547(3) 0.0338(13) Uani 1 1 d .
C28 C 0.8090(2) 0.8053(3) 0.1745(3) 0.0402(14) Uani 1 1 d .
H28 H 0.8200 0.7702 0.1448 0.048 Uiso 1 1 calc R
C29 C 0.7672(2) 0.8430(4) 0.1381(4) 0.0505(17) Uani 1 1 d .
H29 H 0.7511 0.8339 0.0838 0.061 Uiso 1 1 calc R
C30 C 0.7496(2) 0.8931(4) 0.1808(5) 0.060(2) Uani 1 1 d .
H30 H 0.7211 0.9175 0.1562 0.072 Uiso 1 1 calc R
C31 C 0.7740(2) 0.9075(4) 0.2602(5) 0.0573(18) Uani 1 1 d .
H31 H 0.7623 0.9423 0.2893 0.069 Uiso 1 1 calc R
C32 C 0.8166(2) 0.8702(3) 0.2982(4) 0.0463(16) Uani 1 1 d .
H32 H 0.8327 0.8799 0.3523 0.056 Uiso 1 1 calc R
C33 C 0.8995(2) 0.4585(3) 0.3089(3) 0.0346(14) Uani 1 1 d .
C34 C 0.8646(2) 0.4512(3) 0.2332(3) 0.0434(15) Uani 1 1 d .
H34 H 0.8560 0.4906 0.1992 0.052 Uiso 1 1 calc R
C35 C 0.8429(2) 0.3858(3) 0.2088(4) 0.0497(17) Uani 1 1 d .
H35 H 0.8201 0.3820 0.1586 0.060 Uiso 1 1 calc R
C36 C 0.8546(2) 0.3270(3) 0.2577(4) 0.0499(17) Uani 1 1 d .
H36 H 0.8395 0.2835 0.2413 0.060 Uiso 1 1 calc R
C37 C 0.8894(3) 0.3332(3) 0.3322(4) 0.0512(17) Uani 1 1 d .
H37 H 0.8980 0.2931 0.3651 0.061 Uiso 1 1 calc R
C38 C 0.9114(2) 0.3973(3) 0.3582(3) 0.0400(15) Uani 1 1 d .
H38 H 0.9342 0.4002 0.4086 0.048 Uiso 1 1 calc R
C39 C 1.1450(2) 0.5572(3) 0.4614(3) 0.0389(14) Uani 1 1 d .
C40 C 1.1490(2) 0.4937(3) 0.5055(3) 0.0437(15) Uani 1 1 d .
H40 H 1.1235 0.4784 0.5263 0.052 Uiso 1 1 calc R
C41 C 1.1913(3) 0.4533(3) 0.5180(4) 0.0539(18) Uani 1 1 d .
H41 H 1.1942 0.4108 0.5472 0.065 Uiso 1 1 calc R
C42 C 1.2291(3) 0.4765(4) 0.4871(4) 0.0583(19) Uani 1 1 d .
H42 H 1.2572 0.4492 0.4950 0.070 Uiso 1 1 calc R
C43 C 1.2255(2) 0.5388(4) 0.4452(4) 0.0512(17) Uani 1 1 d .
H43 H 1.2514 0.5545 0.4258 0.061 Uiso 1 1 calc R
C44 C 1.1833(2) 0.5790(3) 0.4313(4) 0.0447(15) Uani 1 1 d .
H44 H 1.1809 0.6211 0.4015 0.054 Uiso 1 1 calc R
Na1 Na 1.0000 0.3767(2) 0.2500 0.0834(14) Uani 1 2 d S
O4 O 1.0377(2) 0.2921(3) 0.3449(3) 0.099(2) Uani 1 1 d .
C45 C 1.0763(4) 0.3037(5) 0.4170(6) 0.110(3) Uani 1 1 d .
H45A H 1.0703 0.3466 0.4449 0.132 Uiso 1 1 calc R
H45B H 1.1070 0.3089 0.4028 0.132 Uiso 1 1 calc R
C46 C 1.0775(4) 0.2409(5) 0.4698(5) 0.090(3) Uani 1 1 d .
H46A H 1.0834 0.2545 0.5269 0.108 Uiso 1 1 calc R
H46B H 1.1021 0.2071 0.4638 0.108 Uiso 1 1 calc R
C47 C 1.0263(5) 0.2106(6) 0.4370(6) 0.119(4) Uani 1 1 d .
H47A H 1.0278 0.1593 0.4314 0.143 Uiso 1 1 calc R
H47B H 1.0066 0.2213 0.4744 0.143 Uiso 1 1 calc R
C48 C 1.0071(5) 0.2403(9) 0.3643(9) 0.242(11) Uani 1 1 d .
H48A H 0.9763 0.2621 0.3647 0.291 Uiso 1 1 calc R
H48B H 1.0009 0.2037 0.3225 0.291 Uiso 1 1 calc R
O5 O 0.1707(5) 0.1438(5) 0.2830(7) 0.225(6) Uani 1 1 d .
C49 C 0.1165(5) 0.1288(8) 0.2551(7) 0.170(6) Uani 1 1 d .
H49A H 0.1089 0.0899 0.2876 0.204 Uiso 1 1 calc R
H49B H 0.0990 0.1706 0.2660 0.204 Uiso 1 1 calc R
C50 C 0.0997(7) 0.1114(6) 0.1731(7) 0.252(12) Uani 1 1 d .
H50A H 0.0883 0.1525 0.1387 0.302 Uiso 1 1 calc R
H50B H 0.0750 0.0746 0.1632 0.302 Uiso 1 1 calc R
C51 C 0.1543(5) 0.0813(7) 0.1645(8) 0.152(5) Uani 1 1 d .
H51A H 0.1579 0.0317 0.1810 0.182 Uiso 1 1 calc R
H51B H 0.1552 0.0839 0.1076 0.182 Uiso 1 1 calc R
C52 C 0.1955(5) 0.1226(8) 0.2153(11) 0.234(10) Uani 1 1 d .
H52A H 0.2036 0.1637 0.1865 0.281 Uiso 1 1 calc R
H52B H 0.2242 0.0935 0.2360 0.281 Uiso 1 1 calc R
C54 C 0.7393(4) 0.2581(5) 0.0629(7) 0.102(3) Uani 1 1 d .
O3 O 0.7176(5) 0.3112(7) 0.0163(8) 0.103(4) Uani 0.50 1 d P
C53 C 0.7823(4) 0.2254(8) 0.0507(7) 0.140(5) Uani 1 1 d .

loop_
_atom_site_aniso_label
_atom_site_aniso_U_11
_atom_site_aniso_U_22
_atom_site_aniso_U_33
_atom_site_aniso_U_23
_atom_site_aniso_U_13
_atom_site_aniso_U_12
Fe1 0.0295(5) 0.0337(5) 0.0369(4) 0.0023(4) 0.0064(3) 0.0022(4)
O1 0.044(4) 0.046(3) 0.040(3) 0.000 0.008(3) 0.000
O2 0.044(3) 0.044(2) 0.042(2) 0.000(2) 0.0092(19) -0.001(2)
N1 0.034(3) 0.036(3) 0.036(3) 0.002(2) 0.007(2) 0.002(2)
N2 0.023(3) 0.035(3) 0.038(3) 0.004(2) 0.004(2) -0.001(2)
N3 0.036(3) 0.035(3) 0.034(3) 0.005(2) 0.008(2) 0.002(2)
N4 0.042(4) 0.041(3) 0.038(3) 0.007(2) 0.010(2) 0.007(3)
C1 0.030(3) 0.044(4) 0.034(3) 0.002(3) 0.006(3) 0.005(3)
C2 0.029(4) 0.044(4) 0.043(3) -0.001(3) 0.003(3) 0.007(3)
C3 0.034(4) 0.040(4) 0.037(3) 0.000(3) 0.004(3) -0.002(3)
C4 0.029(3) 0.040(4) 0.036(3) 0.001(3) 0.006(3) 0.000(3)
C5 0.028(4) 0.039(3) 0.029(3) 0.002(3) 0.009(2) 0.001(3)
C6 0.030(4) 0.036(3) 0.030(3) -0.004(3) 0.009(3) 0.004(3)
C7 0.030(4) 0.035(3) 0.034(3) 0.000(3) 0.011(3) 0.002(3)
C8 0.032(4) 0.036(3) 0.034(3) 0.004(3) 0.008(3) 0.003(3)
C9 0.024(3) 0.036(3) 0.037(3) -0.001(3) 0.008(2) 0.005(3)
C10 0.028(3) 0.035(3) 0.036(3) 0.004(3) 0.006(2) 0.003(3)
C11 0.028(3) 0.041(4) 0.036(3) 0.004(3) 0.004(2) 0.001(3)
C12 0.033(4) 0.046(4) 0.039(3) 0.005(3) 0.008(3) 0.001(3)
C13 0.034(4) 0.044(4) 0.046(3) 0.003(3) 0.011(3) -0.003(3)
C14 0.036(4) 0.035(4) 0.037(3) 0.002(3) 0.009(3) -0.003(3)
C15 0.035(4) 0.036(3) 0.039(3) 0.005(3) 0.013(3) -0.004(3)
C16 0.040(4) 0.035(3) 0.037(3) 0.006(3) 0.013(3) 0.002(3)
C17 0.040(4) 0.033(3) 0.037(3) 0.003(3) 0.007(3) 0.001(3)
C18 0.032(4) 0.037(3) 0.038(3) 0.004(3) 0.009(3) 0.001(3)
C19 0.039(4) 0.042(4) 0.037(3) 0.002(3) 0.012(3) 0.007(3)
C20 0.036(4) 0.041(4) 0.031(3) 0.005(3) 0.006(3) 0.005(3)
C21 0.031(3) 0.040(3) 0.032(3) 0.002(3) 0.002(2) 0.007(3)
C22 0.034(4) 0.041(3) 0.034(3) -0.002(3) 0.008(3) 0.001(3)
C23 0.032(4) 0.050(4) 0.047(3) -0.002(3) 0.011(3) -0.003(3)
C24 0.044(4) 0.042(4) 0.055(4) -0.009(3) 0.010(3) -0.009(3)
C25 0.053(4) 0.041(4) 0.043(3) -0.010(3) 0.012(3) 0.001(3)
C26 0.038(4) 0.043(4) 0.043(3) -0.007(3) 0.016(3) 0.001(3)
C27 0.026(3) 0.035(3) 0.041(3) 0.007(3) 0.009(3) -0.004(3)
C28 0.028(3) 0.051(4) 0.043(3) 0.006(3) 0.011(3) -0.001(3)
C29 0.028(4) 0.067(5) 0.050(4) 0.014(4) 0.000(3) -0.005(3)
C30 0.027(4) 0.056(5) 0.090(6) 0.025(4) 0.000(4) 0.001(3)
C31 0.039(4) 0.054(4) 0.081(5) 0.002(4) 0.021(4) 0.009(4)
C32 0.035(4) 0.048(4) 0.055(4) 0.000(3) 0.009(3) 0.001(3)
C33 0.031(4) 0.035(3) 0.040(3) 0.000(3) 0.012(3) -0.001(3)
C34 0.043(4) 0.047(4) 0.043(3) 0.003(3) 0.016(3) -0.004(3)
C35 0.047(4) 0.054(4) 0.047(4) -0.004(3) 0.009(3) -0.016(3)
C36 0.051(4) 0.044(4) 0.057(4) -0.007(3) 0.016(3) -0.018(3)
C37 0.069(5) 0.033(4) 0.058(4) 0.004(3) 0.028(4) -0.003(3)
C38 0.047(4) 0.039(4) 0.035(3) 0.002(3) 0.013(3) -0.003(3)
C39 0.038(4) 0.037(3) 0.039(3) -0.006(3) 0.006(3) 0.006(3)
C40 0.043(4) 0.040(4) 0.042(3) 0.000(3) 0.001(3) 0.011(3)
C41 0.057(5) 0.041(4) 0.053(4) -0.009(3) -0.007(3) 0.013(4)
C42 0.039(5) 0.056(5) 0.071(5) -0.018(4) -0.002(4) 0.008(4)
C43 0.031(4) 0.059(5) 0.062(4) -0.023(4) 0.008(3) -0.001(3)
C44 0.040(4) 0.045(4) 0.048(3) -0.011(3) 0.007(3) -0.003(3)
Na1 0.115(4) 0.061(3) 0.061(2) 0.000 0.001(2) 0.000
O4 0.119(6) 0.087(4) 0.077(4) 0.019(3) 0.002(4) 0.003(4)
C45 0.109(9) 0.108(8) 0.102(8) 0.035(6) 0.009(6) 0.001(7)
C46 0.114(8) 0.095(7) 0.069(5) 0.028(5) 0.038(5) 0.025(6)
C47 0.156(11) 0.124(9) 0.083(7) 0.021(6) 0.043(7) -0.029(8)
C48 0.120(12) 0.34(2) 0.246(18) 0.236(18) 0.007(11) -0.037(13)
O5 0.256(13) 0.126(7) 0.215(11) -0.085(7) -0.077(9) 0.041(8)
C49 0.170(14) 0.191(14) 0.099(9) 0.020(9) -0.055(8) -0.064(11)
C50 0.46(3) 0.084(8) 0.114(10) -0.044(7) -0.103(14) 0.117(13)
C51 0.132(12) 0.135(11) 0.156(12) 0.013(9) -0.021(9) 0.026(9)
C52 0.103(11) 0.203(15) 0.37(2) -0.223(17) 0.006(13) 0.015(10)
C54 0.124(9) 0.079(7) 0.115(8) -0.007(6) 0.052(7) -0.003(6)
O3 0.110(11) 0.098(10) 0.092(9) -0.005(8) 0.009(8) 0.017(8)
C53 0.116(10) 0.207(14) 0.093(8) -0.052(8) 0.019(7) 0.024(9)

loop_
_atom_type_symbol
_atom_type_description
_atom_type_scat_dispersion_real
_atom_type_scat_dispersion_imag
_atom_type_scat_source
Fe Fe 0.3463 0.8444 'International Tables Vol C Tables 4.2.6.8 and 6.1.1.4'
O O 0.0106 0.0060 'International Tables Vol C Tables 4.2.6.8 and 6.1.1.4'
H H 0.0000 0.0000 'International Tables Vol C Tables 4.2.6.8 and 6.1.1.4'
N N 0.0061 0.0033 'International Tables Vol C Tables 4.2.6.8 and 6.1.1.4'
C C 0.0033 0.0016 'International Tables Vol C Tables 4.2.6.8 and 6.1.1.4'
Na Na 0.0362 0.0249 'International Tables Vol C Tables 4.2.6.8 and 6.1.1.4'

loop_
_geom_angle_atom_site_label_1
_geom_angle_atom_site_label_2
_geom_angle_atom_site_label_3
_geom_angle
_geom_angle_site_symmetry_1
_geom_angle_site_symmetry_3
O1 Fe1 O2 128.6(2) . .
O1 Fe1 N2 113.1(2) . .
O2 Fe1 N2 118.27(17) . .
O1 Fe1 N3 93.10(13) . .
O2 Fe1 N3 84.23(17) . .
N2 Fe1 N3 90.40(18) . .
O1 Fe1 N1 98.20(13) . .
O2 Fe1 N1 84.92(17) . .
N2 Fe1 N1 89.64(18) . .
N3 Fe1 N1 167.69(17) . .
O1 Fe1 C17 93.1(2) . .
O2 Fe1 C17 35.49(17) . .
N2 Fe1 C17 153.76(19) . .
N3 Fe1 C17 86.89(19) . .
N1 Fe1 C17 87.64(19) . .
Fe1 O1 Fe1 142.9(3) 2_755 .
C17 O2 Fe1 86.2(3) . .
C4 N1 C1 105.5(5) . .
C4 N1 Fe1 126.2(4) . .
C1 N1 Fe1 127.8(4) . .
C9 N2 C6 107.1(4) . .
C9 N2 Fe1 125.0(4) . .
C6 N2 Fe1 125.8(4) . .
C11 N3 C14 105.8(5) . .
C11 N3 Fe1 125.6(4) . .
C14 N3 Fe1 128.4(4) . .
C19 N4 C16 105.9(5) . .
C19 N4 Na1 109.2(4) . .
C16 N4 Na1 140.1(4) . .
N1 C1 C2 109.7(5) . .
N1 C1 C20 124.8(5) . .
C2 C1 C20 125.5(5) . .
C3 C2 C1 107.5(5) . .
C2 C3 C4 107.3(5) . .
N1 C4 C5 124.5(5) . .
N1 C4 C3 109.9(5) . .
C5 C4 C3 125.6(5) . .
C6 C5 C4 125.7(5) . .
C6 C5 C21 117.5(5) . .
C4 C5 C21 116.7(5) . .
C5 C6 N2 125.8(5) . .
C5 C6 C7 125.8(5) . .
N2 C6 C7 108.4(5) . .
C8 C7 C6 108.1(5) . .
C7 C8 C9 107.9(5) . .
N2 C9 C10 126.5(5) . .
N2 C9 C8 108.6(5) . .
C10 C9 C8 124.9(5) . .
C9 C10 C11 125.3(5) . .
C9 C10 C27 118.3(5) . .
C11 C10 C27 116.4(5) . .
N3 C11 C10 124.2(5) . .
N3 C11 C12 110.6(5) . .
C10 C11 C12 125.2(5) . .
C13 C12 C11 106.1(5) . .
C12 C13 C14 108.4(5) . .
N3 C14 C15 124.7(5) . .
N3 C14 C13 109.1(5) . .
C15 C14 C13 126.2(5) . .
C16 C15 C14 122.1(5) . .
C16 C15 C33 118.8(5) . .
C14 C15 C33 119.0(5) . .
C15 C16 C17 130.6(5) . .
C15 C16 N4 120.6(5) . .
C17 C16 N4 108.7(5) . .
O2 C17 C16 126.2(5) . .
O2 C17 C18 126.3(5) . .
C16 C17 C18 107.3(5) . .
O2 C17 Fe1 58.3(3) . .
C16 C17 Fe1 110.3(4) . .
C18 C17 Fe1 110.0(4) . .
C20 C18 C17 130.5(5) . .
C20 C18 C19 125.7(5) . .
C17 C18 C19 103.5(5) . .
N4 C19 C18 114.2(5) . .
N4 C19 Na1 47.2(3) . .
C18 C19 Na1 155.8(4) . .
C18 C20 C1 122.6(5) . .
C18 C20 C39 118.6(5) . .
C1 C20 C39 118.7(5) . .
C22 C21 C26 116.8(5) . .
C22 C21 C5 121.2(5) . .
C26 C21 C5 122.0(5) . .
C23 C22 C21 122.0(5) . .
C22 C23 C24 120.1(6) . .
C25 C24 C23 118.8(6) . .
C26 C25 C24 120.9(6) . .
C25 C26 C21 121.6(6) . .
C32 C27 C28 118.3(6) . .
C32 C27 C10 121.9(5) . .
C28 C27 C10 119.8(5) . .
C29 C28 C27 120.9(6) . .
C30 C29 C28 120.8(6) . .
C29 C30 C31 119.5(6) . .
C30 C31 C32 120.7(7) . .
C27 C32 C31 119.8(6) . .
C38 C33 C34 117.6(5) . .
C38 C33 C15 120.6(5) . .
C34 C33 C15 121.9(5) . .
C35 C34 C33 120.8(6) . .
C36 C35 C34 120.9(6) . .
C35 C36 C37 119.0(6) . .
C38 C37 C36 121.4(6) . .
C37 C38 C33 120.3(6) . .
C44 C39 C40 119.2(6) . .
C44 C39 C20 121.2(5) . .
C40 C39 C20 119.4(5) . .
C41 C40 C39 119.6(6) . .
C42 C41 C40 119.9(6) . .
C43 C42 C41 120.5(6) . .
C42 C43 C44 120.3(7) . .
C39 C44 C43 120.5(6) . .
O4 Na1 O4 93.4(3) 2_755 .
O4 Na1 N4 155.4(2) 2_755 .
O4 Na1 N4 95.13(18) . .
O4 Na1 N4 95.13(18) 2_755 2_755
O4 Na1 N4 155.4(2) . 2_755
N4 Na1 N4 86.6(2) . 2_755
O4 Na1 C19 179.0(2) 2_755 .
O4 Na1 C19 86.79(18) . .
N4 Na1 C19 23.56(15) . .
N4 Na1 C19 85.14(18) 2_755 .
O4 Na1 C19 86.79(18) 2_755 2_755
O4 Na1 C19 179.0(2) . 2_755
N4 Na1 C19 85.14(18) . 2_755
N4 Na1 C19 23.56(15) 2_755 2_755
C19 Na1 C19 93.1(2) . 2_755
C48 O4 C45 107.0(8) . .
C48 O4 Na1 115.7(7) . .
C45 O4 Na1 127.1(5) . .
O4 C45 C46 106.7(8) . .
C45 C46 C47 102.0(8) . .
C48 C47 C46 107.8(9) . .
C47 C48 O4 112.0(11) . .
C49 O5 C52 110.1(9) . .
C50 C49 O5 114.5(15) . .
C49 C50 C51 94.4(12) . .
C52 C51 C50 112.5(11) . .
C51 C52 O5 96.8(11) . .
O3 C54 C53 121.5(11) . .
O3 C54 C53 44.7(7) . 7_655
C53 C54 C53 89.4(8) . 7_655
C54 O3 C53 90.8(11) . 7_655
O3 C53 C54 122.4(11) 7_655 .
O3 C53 C54 44.4(7) 7_655 7_655
C54 C53 C54 90.6(8) . 7_655

loop_
_geom_bond_atom_site_label_1
_geom_bond_atom_site_label_2
_geom_bond_distance
_geom_bond_site_symmetry_2
Fe1 O1 1.945(2) .
Fe1 O2 1.957(4) .
Fe1 N2 2.017(4) .
Fe1 N3 2.093(5) .
Fe1 N1 2.098(5) .
Fe1 C17 2.296(5) .
O1 Fe1 1.945(2) 2_755
O2 C17 1.336(6) .
N1 C4 1.369(7) .
N1 C1 1.394(7) .
N2 C9 1.378(7) .
N2 C6 1.398(7) .
N3 C11 1.376(7) .
N3 C14 1.389(7) .
N4 C19 1.315(7) .
N4 C16 1.427(7) .
N4 Na1 2.414(6) .
C1 C2 1.421(8) .
C1 C20 1.424(8) .
C2 C3 1.344(8) .
C3 C4 1.434(8) .
C4 C5 1.414(8) .
C5 C6 1.389(7) .
C5 C21 1.493(8) .
C6 C7 1.430(7) .
C7 C8 1.348(7) .
C8 C9 1.441(7) .
C9 C10 1.400(7) .
C10 C11 1.431(8) .
C10 C27 1.497(8) .
C11 C12 1.433(8) .
C12 C13 1.357(8) .
C13 C14 1.427(8) .
C14 C15 1.426(8) .
C15 C16 1.389(8) .
C15 C33 1.479(8) .
C16 C17 1.425(8) .
C17 C18 1.425(8) .
C18 C20 1.406(8) .
C18 C19 1.437(8) .
C19 Na1 3.106(6) .
C20 C39 1.495(8) .
C21 C22 1.392(8) .
C21 C26 1.399(7) .
C22 C23 1.385(8) .
C23 C24 1.388(8) .
C24 C25 1.382(8) .
C25 C26 1.375(8) .
C27 C32 1.385(8) .
C27 C28 1.388(8) .
C28 C29 1.384(8) .
C29 C30 1.358(9) .
C30 C31 1.371(9) .
C31 C32 1.405(9) .
C33 C38 1.409(8) .
C33 C34 1.410(8) .
C34 C35 1.388(8) .
C35 C36 1.367(8) .
C36 C37 1.393(9) .
C37 C38 1.376(8) .
C39 C44 1.378(8) .
C39 C40 1.395(8) .
C40 C41 1.393(8) .
C41 C42 1.381(9) .
C42 C43 1.357(9) .
C43 C44 1.387(8) .
Na1 O4 2.315(6) 2_755
Na1 O4 2.315(6) .
Na1 N4 2.414(6) 2_755
Na1 C19 3.106(6) 2_755
O4 C48 1.400(12) .
O4 C45 1.430(10) .
C45 C46 1.472(11) .
C46 C47 1.528(13) .
C47 C48 1.331(13) .
O5 C49 1.522(16) .
O5 C52 1.544(18) .
C49 C50 1.384(14) .
C50 C51 1.69(2) .
C51 C52 1.483(15) .
C54 O3 1.319(14) .
C54 C53 1.431(14) .
C54 C53 1.883(15) 7_655
O3 C53 1.325(15) 7_655
C53 O3 1.325(15) 7_655
C53 C54 1.883(15) 7_655
